data_1548525
loop_
_publ_author_name
'Liang Xin'
'Huai Sun'
'Ruren Xu'
'Wenfu Yan'

_publ_section_title
;
 Origin of the structure-directing effect resulting in identical
 topological open-framework materials
;
_journal_name_full 'Scientific Reports'
_journal_page_first 14940
_journal_paper_doi 10.1038/srep14940
_journal_volume 5
_journal_year 2015
_chemical_formula_sum 'C5 H12.5 Al3 F N O12.25 P3'
_chemical_formula_weight 475.51
_space_group_IT_number 2
_symmetry_space_group_name_Hall '-P 1'
_symmetry_space_group_name_H-M 'P -1'
_atom_sites_solution_hydrogens geom
_atom_sites_solution_primary direct
_atom_sites_solution_secondary difmap
_cell_angle_alpha 86.532(2)
_cell_angle_beta 78.192(2)
_cell_angle_gamma 87.739(2)
_cell_formula_units_Z 2
_cell_length_a 9.1800(8)
_cell_length_b 9.1957(8)
_cell_length_c 9.3606(8)
_cell_measurement_temperature 293(2)
_cell_volume 771.76(12)
_computing_structure_refinement 'SHELXL-97 (Sheldrick, 1997)'
_computing_structure_solution 'SHELXS-97 (Sheldrick, 1990)'
_diffrn_ambient_temperature 293(2)
_diffrn_measured_fraction_theta_full 0.996
_diffrn_measured_fraction_theta_max 0.996
_diffrn_radiation_monochromator graphite
_diffrn_radiation_source 'fine-focus sealed tube'
_diffrn_radiation_type MoK\a
_diffrn_radiation_wavelength 0.71073
_diffrn_reflns_av_R_equivalents 0.1145
_diffrn_reflns_av_sigmaI/netI 0.1043
_diffrn_reflns_limit_h_max 9
_diffrn_reflns_limit_h_min -10
_diffrn_reflns_limit_k_max 10
_diffrn_reflns_limit_k_min -9
_diffrn_reflns_limit_l_max 10
_diffrn_reflns_limit_l_min -10
_diffrn_reflns_number 3821
_diffrn_reflns_theta_full 23.25
_diffrn_reflns_theta_max 23.25
_diffrn_reflns_theta_min 2.22
_exptl_absorpt_coefficient_mu 0.635
_exptl_crystal_density_diffrn 2.046
_exptl_crystal_density_method 'not measured'
_exptl_crystal_F_000 481
_refine_diff_density_max 0.641
_refine_diff_density_min -0.704
_refine_diff_density_rms 0.112
_refine_ls_extinction_method none
_refine_ls_goodness_of_fit_ref 1.037
_refine_ls_hydrogen_treatment mixed
_refine_ls_matrix_type full
_refine_ls_number_parameters 235
_refine_ls_number_reflns 2206
_refine_ls_number_restraints 0
_refine_ls_restrained_S_all 1.037
_refine_ls_R_factor_all 0.0675
_refine_ls_R_factor_gt 0.0493
_refine_ls_shift/su_max 0.000
_refine_ls_shift/su_mean 0.000
_refine_ls_structure_factor_coef Fsqd
_refine_ls_weighting_details 'calc w=1/[\s^2^(Fo^2^)+(0.0492P)^2^+0.0000P] where P=(Fo^2^+2Fc^2^)/3'
_refine_ls_weighting_scheme calc
_refine_ls_wR_factor_gt 0.1152
_refine_ls_wR_factor_ref 0.1232
_reflns_number_gt 1705
_reflns_number_total 2206
_reflns_threshold_expression >2sigma(I)
_cod_data_source_file CHA_piperidine.cif
_cod_data_source_block yp-1
_cod_original_formula_sum 'C5 H12.50 Al3 F N O12.25 P3'
_cod_database_code 1548525

loop_
_symmetry_equiv_pos_as_xyz
'x, y, z'
'-x, -y, -z'

loop_
_atom_site_label
_atom_site_type_symbol
_atom_site_fract_x
_atom_site_fract_y
_atom_site_fract_z
_atom_site_U_iso_or_equiv
_atom_site_adp_type
_atom_site_occupancy
_atom_site_symmetry_multiplicity
_atom_site_calc_flag
_atom_site_refinement_flags
_atom_site_disorder_assembly
_atom_site_disorder_group
P1 P 0.11509(14) 0.31378(14) 0.60291(13) 0.0122(3) Uani 1 1 d . . .
P2 P 0.13210(14) -0.11844(14) 0.82175(13) 0.0123(3) Uani 1 1 d . . .
P3 P 0.33171(14) -0.14775(15) 0.35958(14) 0.0129(3) Uani 1 1 d . . .
Al1 Al 0.36654(16) 0.06132(16) 0.58871(15) 0.0121(4) Uani 1 1 d . . .
Al2 Al -0.10317(16) 0.12968(17) 0.84215(15) 0.0129(4) Uani 1 1 d . . .
Al3 Al 0.13507(16) -0.34104(16) 0.57569(15) 0.0132(4) Uani 1 1 d . . .
F1 F 0.5077(3) 0.1070(3) 0.4195(3) 0.0161(7) Uani 1 1 d . . .
O1 O 0.1426(4) 0.4738(4) 0.6176(4) 0.0208(9) Uani 1 1 d . . .
O2 O 0.2827(4) -0.2983(4) 0.4322(4) 0.0183(8) Uani 1 1 d . . .
O3 O -0.0219(4) -0.0459(4) 0.8307(4) 0.0208(9) Uani 1 1 d . . .
O4 O 0.1472(4) -0.1726(4) 0.9761(4) 0.0193(8) Uani 1 1 d . . .
O5 O 0.2682(4) -0.1274(4) 0.2194(4) 0.0197(9) Uani 1 1 d . . .
O6 O 0.0351(4) 0.2989(4) 0.4755(4) 0.0225(9) Uani 1 1 d . . .
O7 O 0.4995(4) -0.1450(4) 0.3125(3) 0.0158(8) Uani 1 1 d . . .
O8 O 0.0144(4) 0.2587(4) 0.7461(4) 0.0205(9) Uani 1 1 d . . .
O9 O 0.2608(4) 0.2320(4) 0.5750(3) 0.0161(8) Uani 1 1 d . . .
O10 O 0.2662(3) -0.0312(4) 0.4645(4) 0.0168(8) Uani 1 1 d . . .
O11 O 0.1402(4) -0.2530(4) 0.7332(3) 0.0176(8) Uani 1 1 d . . .
O12 O 0.2513(4) -0.0120(4) 0.7604(4) 0.0171(8) Uani 1 1 d . . .
N1 N 0.2819(11) 0.4510(11) 0.1681(10) 0.108(3) Uani 1 1 d . . .
H1A H 0.2122 0.4855 0.2412 0.080 Uiso 1 1 calc . . .
H1B H 0.3530 0.5178 0.1424 0.080 Uiso 1 1 calc . . .
C3 C 0.3553(12) 0.1997(10) 0.0019(13) 0.082(3) Uani 1 1 d . . .
H3A H 0.2816 0.1268 0.0399 0.080 Uiso 1 1 calc . . .
H3B H 0.4253 0.1584 -0.0785 0.080 Uiso 1 1 calc . . .
C4 C 0.2824(10) 0.3219(15) -0.0540(10) 0.093(4) Uani 1 1 d . . .
H4A H 0.2061 0.2862 -0.0998 0.080 Uiso 1 1 calc . . .
H4B H 0.3544 0.3704 -0.1306 0.080 Uiso 1 1 calc . . .
C1 C 0.3518(11) 0.306(2) 0.2225(9) 0.125(6) Uani 1 1 d . . .
H1C H 0.4200 0.3283 0.2843 0.080 Uiso 1 1 calc . . .
H1D H 0.2735 0.2476 0.2813 0.080 Uiso 1 1 calc . . .
C5 C 0.2147(16) 0.4285(10) 0.0434(14) 0.127(5) Uani 1 1 d . . .
H5A H 0.1120 0.4023 0.0804 0.080 Uiso 1 1 calc . . .
H5B H 0.2133 0.5208 -0.0122 0.080 Uiso 1 1 calc . . .
C2 C 0.4285(17) 0.2248(14) 0.107(2) 0.149(7) Uani 1 1 d . . .
H2A H 0.5186 0.2754 0.0620 0.080 Uiso 1 1 calc . . .
H2B H 0.4586 0.1316 0.1474 0.080 Uiso 1 1 calc . . .
O1W O 0.489(2) -0.462(2) 0.602(3) 0.075(7) Uani 0.25 1 d P . .

loop_
_atom_site_aniso_label
_atom_site_aniso_U_11
_atom_site_aniso_U_22
_atom_site_aniso_U_33
_atom_site_aniso_U_23
_atom_site_aniso_U_13
_atom_site_aniso_U_12
P1 0.0148(7) 0.0071(7) 0.0145(7) -0.0036(5) -0.0024(5) 0.0018(5)
P2 0.0173(7) 0.0079(7) 0.0117(7) -0.0041(5) -0.0025(5) 0.0010(5)
P3 0.0128(7) 0.0115(7) 0.0149(7) -0.0049(6) -0.0030(5) 0.0005(5)
Al1 0.0123(8) 0.0099(9) 0.0144(8) -0.0048(6) -0.0023(6) 0.0020(6)
Al2 0.0143(8) 0.0123(9) 0.0125(8) -0.0024(7) -0.0030(6) 0.0005(6)
Al3 0.0164(8) 0.0100(9) 0.0138(8) -0.0048(7) -0.0038(6) 0.0016(6)
F1 0.0165(15) 0.0142(17) 0.0167(15) -0.0042(13) -0.0007(12) 0.0015(12)
O1 0.026(2) 0.010(2) 0.025(2) -0.0037(16) -0.0018(16) -0.0004(15)
O2 0.0179(19) 0.013(2) 0.0219(19) -0.0048(16) 0.0017(15) -0.0011(15)
O3 0.0187(19) 0.013(2) 0.032(2) -0.0087(17) -0.0085(16) 0.0065(15)
O4 0.026(2) 0.017(2) 0.0156(18) -0.0061(16) -0.0065(15) 0.0018(16)
O5 0.0181(19) 0.026(2) 0.0175(18) -0.0056(17) -0.0077(15) 0.0023(16)
O6 0.021(2) 0.026(2) 0.022(2) -0.0087(18) -0.0082(16) 0.0035(17)
O7 0.0181(19) 0.014(2) 0.0162(18) -0.0070(16) -0.0039(15) 0.0005(15)
O8 0.021(2) 0.016(2) 0.022(2) -0.0003(17) 0.0011(15) -0.0001(16)
O9 0.0153(19) 0.013(2) 0.0198(19) -0.0065(16) -0.0013(15) 0.0044(15)
O10 0.0158(19) 0.014(2) 0.0222(19) -0.0106(16) -0.0045(15) 0.0019(15)
O11 0.024(2) 0.014(2) 0.0161(18) -0.0048(16) -0.0053(15) -0.0015(16)
O12 0.0174(19) 0.015(2) 0.0188(18) -0.0048(16) -0.0010(14) -0.0015(15)
N1 0.122(7) 0.094(8) 0.097(6) -0.058(6) 0.028(6) -0.036(6)
C3 0.071(6) 0.044(6) 0.108(8) -0.043(6) 0.046(6) -0.017(5)
C4 0.056(6) 0.165(12) 0.071(6) -0.073(7) -0.030(5) 0.018(6)
C1 0.075(7) 0.263(18) 0.025(4) 0.016(7) -0.010(4) 0.087(9)
C5 0.216(14) 0.046(6) 0.167(12) -0.025(7) -0.158(11) 0.035(8)
C2 0.150(13) 0.060(8) 0.25(2) 0.032(11) -0.099(15) 0.022(8)
O1W 0.053(14) 0.051(15) 0.121(19) 0.021(14) -0.024(14) 0.005(11)

loop_
_atom_type_symbol
_atom_type_description
_atom_type_scat_dispersion_real
_atom_type_scat_dispersion_imag
_atom_type_scat_source
C C 0.0033 0.0016 'International Tables Vol C Tables 4.2.6.8 and 6.1.1.4'
H H 0.0000 0.0000 'International Tables Vol C Tables 4.2.6.8 and 6.1.1.4'
N N 0.0061 0.0033 'International Tables Vol C Tables 4.2.6.8 and 6.1.1.4'
O O 0.0106 0.0060 'International Tables Vol C Tables 4.2.6.8 and 6.1.1.4'
F F 0.0171 0.0103 'International Tables Vol C Tables 4.2.6.8 and 6.1.1.4'
Al Al 0.0645 0.0514 'International Tables Vol C Tables 4.2.6.8 and 6.1.1.4'
P P 0.1023 0.0942 'International Tables Vol C Tables 4.2.6.8 and 6.1.1.4'

loop_
_geom_angle_atom_site_label_1
_geom_angle_atom_site_label_2
_geom_angle_atom_site_label_3
_geom_angle
_geom_angle_site_symmetry_1
_geom_angle_site_symmetry_3
O9 P1 O1 109.0(2) . .
O9 P1 O8 111.6(2) . .
O1 P1 O8 107.3(2) . .
O9 P1 O6 110.0(2) . .
O1 P1 O6 109.6(2) . .
O8 P1 O6 109.31(19) . .
O12 P2 O11 113.38(19) . .
O12 P2 O3 110.5(2) . .
O11 P2 O3 108.24(19) . .
O12 P2 O4 109.68(19) . .
O11 P2 O4 106.6(2) . .
O3 P2 O4 108.3(2) . .
O7 P3 O10 113.86(19) . .
O7 P3 O5 106.76(19) . .
O10 P3 O5 109.9(2) . .
O7 P3 O2 110.51(19) . .
O10 P3 O2 108.5(2) . .
O5 P3 O2 107.18(19) . .
O9 Al1 O12 97.02(16) . .
O9 Al1 F1 93.45(15) . .
O12 Al1 F1 169.37(17) . .
O9 Al1 O10 92.74(15) . .
O12 Al1 O10 95.75(15) . .
F1 Al1 O10 85.51(14) . .
O9 Al1 F1 172.68(16) . 2_656
O12 Al1 F1 90.30(15) . 2_656
F1 Al1 F1 79.23(14) . 2_656
O10 Al1 F1 86.59(14) . 2_656
O9 Al1 O7 93.19(16) . 2_656
O12 Al1 O7 92.59(15) . 2_656
F1 Al1 O7 85.02(14) . 2_656
O10 Al1 O7 169.10(17) . 2_656
F1 Al1 O7 86.36(14) 2_656 2_656
O9 Al1 Al1 133.34(14) . 2_656
O12 Al1 Al1 129.61(14) . 2_656
F1 Al1 Al1 39.89(9) . 2_656
O10 Al1 Al1 84.87(12) . 2_656
F1 Al1 Al1 39.34(9) 2_656 2_656
O7 Al1 Al1 84.41(12) 2_656 2_656
O8 Al2 O5 111.78(18) . 2_556
O8 Al2 O4 108.56(18) . 2_557
O5 Al2 O4 107.39(17) 2_556 2_557
O8 Al2 O3 112.01(19) . .
O5 Al2 O3 108.03(17) 2_556 .
O4 Al2 O3 108.92(18) 2_557 .
O1 Al3 O11 107.62(17) 1_545 .
O1 Al3 O2 108.56(18) 1_545 .
O11 Al3 O2 113.20(17) . .
O1 Al3 O6 107.83(18) 1_545 2_556
O11 Al3 O6 108.85(18) . 2_556
O2 Al3 O6 110.60(18) . 2_556
Al1 F1 Al1 100.77(14) . 2_656
P1 O1 Al3 156.3(2) . 1_565
P3 O2 Al3 129.4(2) . .
P2 O3 Al2 138.4(2) . .
P2 O4 Al2 143.3(2) . 2_557
P3 O5 Al2 141.9(2) . 2_556
P1 O6 Al3 141.1(3) . 2_556
P3 O7 Al1 126.8(2) . 2_656
P1 O8 Al2 149.7(2) . .
P1 O9 Al1 149.2(2) . .
P3 O10 Al1 126.1(2) . .
P2 O11 Al3 153.3(2) . .
P2 O12 Al1 143.2(2) . .
C5 N1 C1 111.1(8) . .
C5 N1 H1A 109.4 . .
C1 N1 H1A 109.4 . .
C5 N1 H1B 109.4 . .
C1 N1 H1B 109.4 . .
H1A N1 H1B 108.0 . .
C2 C3 C4 116.0(9) . .
C2 C3 H3A 108.3 . .
C4 C3 H3A 108.3 . .
C2 C3 H3B 108.3 . .
C4 C3 H3B 108.3 . .
H3A C3 H3B 107.4 . .
C3 C4 C5 118.6(8) . .
C3 C4 H4A 107.7 . .
C5 C4 H4A 107.7 . .
C3 C4 H4B 107.7 . .
C5 C4 H4B 107.7 . .
H4A C4 H4B 107.1 . .
C2 C1 N1 112.4(8) . .
C2 C1 H1C 109.1 . .
N1 C1 H1C 109.1 . .
C2 C1 H1D 109.1 . .
N1 C1 H1D 109.1 . .
H1C C1 H1D 107.9 . .
C4 C5 N1 117.4(9) . .
C4 C5 H5A 107.9 . .
N1 C5 H5A 107.9 . .
C4 C5 H5B 107.9 . .
N1 C5 H5B 107.9 . .
H5A C5 H5B 107.2 . .
C3 C2 C1 116.8(12) . .
C3 C2 H2A 108.1 . .
C1 C2 H2A 108.1 . .
C3 C2 H2B 108.1 . .
C1 C2 H2B 108.1 . .
H2A C2 H2B 107.3 . .

loop_
_geom_bond_atom_site_label_1
_geom_bond_atom_site_label_2
_geom_bond_distance
_geom_bond_site_symmetry_2
P1 O9 1.491(4) .
P1 O1 1.522(4) .
P1 O8 1.535(4) .
P1 O6 1.539(3) .
P2 O12 1.498(4) .
P2 O11 1.522(4) .
P2 O3 1.528(4) .
P2 O4 1.531(3) .
P3 O7 1.514(3) .
P3 O10 1.520(4) .
P3 O5 1.540(3) .
P3 O2 1.546(4) .
Al1 O9 1.825(4) .
Al1 O12 1.840(4) .
Al1 F1 1.868(3) .
Al1 O10 1.883(3) .
Al1 F1 1.889(3) 2_656
Al1 O7 1.893(3) 2_656
Al1 Al1 2.894(3) 2_656
Al2 O8 1.719(4) .
Al2 O5 1.729(3) 2_556
Al2 O4 1.732(3) 2_557
Al2 O3 1.751(4) .
Al3 O1 1.726(4) 1_545
Al3 O11 1.734(3) .
Al3 O2 1.740(4) .
Al3 O6 1.748(4) 2_556
F1 Al1 1.889(3) 2_656
O1 Al3 1.726(4) 1_565
O4 Al2 1.732(3) 2_557
O5 Al2 1.729(3) 2_556
O6 Al3 1.748(4) 2_556
O7 Al1 1.893(3) 2_656
N1 C5 1.456(12) .
N1 C1 1.560(16) .
N1 H1A 0.9000 .
N1 H1B 0.9000 .
C3 C2 1.334(16) .
C3 C4 1.414(15) .
C3 H3A 0.9700 .
C3 H3B 0.9700 .
C4 C5 1.416(15) .
C4 H4A 0.9700 .
C4 H4B 0.9700 .
C1 C2 1.404(19) .
C1 H1C 0.9700 .
C1 H1D 0.9700 .
C5 H5A 0.9700 .
C5 H5B 0.9700 .
C2 H2A 0.9700 .
C2 H2B 0.9700 .
